data_7155563
loop_
_publ_author_name
'Yang, Hongguang'
'Liu, Xiaoyu'
'Li, Xiaoyu'
'Shi, Xiang'
'Yang, Feilong'
'Jiao, Xiaozhen'
'Xie, Ping'

_publ_section_title
;
 Enantioselective total synthesis of colomitides and their absolute
 configuration determination and structural revision.
;
_journal_issue 17
_journal_name_full 'Organic &amp; biomolecular chemistry'
_journal_page_first 3728
_journal_page_last 3735
_journal_paper_doi 10.1039/c7ob00539c
_journal_volume 15
_journal_year 2017
_chemical_absolute_configuration ad
_chemical_formula_moiety 'C16 H28 O3 Si'
_chemical_formula_sum 'C16 H28 O3 Si'
_chemical_formula_weight 296.47
_chemical_name_systematic
;
 ? 
;
_space_group_crystal_system monoclinic
_space_group_IT_number 4
_space_group_name_Hall 'P 2yb'
_space_group_name_H-M_alt 'P 1 21 1'
_symmetry_space_group_name_Hall 'P 2yb'
_symmetry_space_group_name_H-M 'P 1 21 1'
_atom_sites_solution_hydrogens geom
_atom_sites_solution_primary direct
_atom_sites_solution_secondary difmap
_audit_creation_date 2017-01-11
_audit_creation_method
;
  Olex2 1.1
  (compiled 2011.02.15 svn.r1672, GUI svn.r3494)
;
_audit_update_record
;
2017-02-21 deposited with the CCDC.
2017-04-03 downloaded from the CCDC.
;
_cell_angle_alpha 90.00
_cell_angle_beta 96.318(8)
_cell_angle_gamma 90.00
_cell_formula_units_Z 4
_cell_length_a 12.0052(10)
_cell_length_b 9.6664(6)
_cell_length_c 15.8157(12)
_cell_measurement_reflns_used 4607
_cell_measurement_temperature 105.3
_cell_measurement_theta_max 71.1774
_cell_measurement_theta_min 4.3931
_cell_volume 1824.2(2)
_computing_cell_refinement
;
CrysAlisPro, Agilent Technologies,
Version 1.171.35.11 (release 16-05-2011 CrysAlis171 .NET)
(compiled May 16 2011,17:55:39)
;
_computing_data_collection
;
CrysAlisPro, Agilent Technologies,
Version 1.171.35.11 (release 16-05-2011 CrysAlis171 .NET)
(compiled May 16 2011,17:55:39)
;
_computing_data_reduction
;
CrysAlisPro, Agilent Technologies,
Version 1.171.35.11 (release 16-05-2011 CrysAlis171 .NET)
(compiled May 16 2011,17:55:39)
;
_computing_molecular_graphics
;
O. V. Dolomanov, L. J. Bourhis, R. J. Gildea, J. A. K. Howard and H. Puschmann,
OLEX2: a complete structure solution, refinement and analysis program.
J. Appl. Cryst. (2009). 42, 339-341.
;
_computing_publication_material
;
O. V. Dolomanov, L. J. Bourhis, R. J. Gildea, J. A. K. Howard and H. Puschmann,
OLEX2: a complete structure solution, refinement and analysis program.
J. Appl. Cryst. (2009). 42, 339-341.
;
_computing_structure_refinement 'SHELXL-97 (Sheldrick, 1997)'
_computing_structure_solution 'A short history of SHELX (Sheldrick, 2007)/Bruker'
_diffrn_ambient_temperature 105.3
_diffrn_detector_area_resol_mean 16.0971
_diffrn_measured_fraction_theta_full 0.986
_diffrn_measured_fraction_theta_max 0.986
_diffrn_measurement_details
;
#__ type_ start__ end____ width___ exp.time_
  1 omega  -10.00   15.00   1.0000    2.0000
omega____ theta____ kappa____ phi______ frames
    -       -8.5000  111.0000  -90.0000 25

#__ type_ start__ end____ width___ exp.time_
  2 omega   14.00  103.00   1.0000    2.0000
omega____ theta____ kappa____ phi______ frames
    -       36.7919   77.0000  -60.0000 89

#__ type_ start__ end____ width___ exp.time_
  3 omega   30.00  104.00   1.0000    2.0000
omega____ theta____ kappa____ phi______ frames
    -       36.7919   37.0000   90.0000 74

#__ type_ start__ end____ width___ exp.time_
  4 omega  -32.00   48.00   1.0000    2.0000
omega____ theta____ kappa____ phi______ frames
    -       36.7919  -37.0000  -90.0000 80

#__ type_ start__ end____ width___ exp.time_
  5 omega   44.00  102.00   1.0000    2.0000
omega____ theta____ kappa____ phi______ frames
    -       36.7919   37.0000   30.0000 58

#__ type_ start__ end____ width___ exp.time_
  6 omega   38.00  103.00   1.0000    2.0000
omega____ theta____ kappa____ phi______ frames
    -       36.7919   77.0000  120.0000 65

#__ type_ start__ end____ width___ exp.time_
  7 omega   18.00   68.00   1.0000    2.0000
omega____ theta____ kappa____ phi______ frames
    -       36.7919   77.0000 -150.0000 50

#__ type_ start__ end____ width___ exp.time_
  8 omega  -24.00   59.00   1.0000    2.0000
omega____ theta____ kappa____ phi______ frames
    -       36.7919  -77.0000   90.0000 83

#__ type_ start__ end____ width___ exp.time_
  9 omega   43.00   70.00   1.0000    2.0000
omega____ theta____ kappa____ phi______ frames
    -       36.7919   37.0000 -150.0000 27

#__ type_ start__ end____ width___ exp.time_
 10 omega   40.00   88.00   1.0000    6.0000
omega____ theta____ kappa____ phi______ frames
    -      108.0000  -45.0000  -30.0000 48

#__ type_ start__ end____ width___ exp.time_
 11 omega   81.00  162.00   1.0000    6.0000
omega____ theta____ kappa____ phi______ frames
    -      108.0000   77.0000  120.0000 81

#__ type_ start__ end____ width___ exp.time_
 12 omega   77.00  102.00   1.0000    6.0000
omega____ theta____ kappa____ phi______ frames
    -      108.0000   15.0000  -60.0000 25

#__ type_ start__ end____ width___ exp.time_
 13 omega  113.00  174.00   1.0000    6.0000
omega____ theta____ kappa____ phi______ frames
    -      108.0000   45.0000 -150.0000 61

#__ type_ start__ end____ width___ exp.time_
 14 omega   66.00   95.00   1.0000    6.0000
omega____ theta____ kappa____ phi______ frames
    -      108.0000  -45.0000  -90.0000 29

#__ type_ start__ end____ width___ exp.time_
 15 omega   39.00  111.00   1.0000    6.0000
omega____ theta____ kappa____ phi______ frames
    -      108.0000 -103.0000  -32.0000 72

#__ type_ start__ end____ width___ exp.time_
 16 omega  145.00  175.00   1.0000    6.0000
omega____ theta____ kappa____ phi______ frames
    -      108.0000   45.0000 -120.0000 30

#__ type_ start__ end____ width___ exp.time_
 17 omega  114.00  174.00   1.0000    6.0000
omega____ theta____ kappa____ phi______ frames
    -      108.0000  111.0000  -60.0000 60

#__ type_ start__ end____ width___ exp.time_
 18 omega  109.00  168.00   1.0000    6.0000
omega____ theta____ kappa____ phi______ frames
    -      108.0000   45.0000 -180.0000 59

#__ type_ start__ end____ width___ exp.time_
 19 omega  129.00  176.00   1.0000    6.0000
omega____ theta____ kappa____ phi______ frames
    -      108.0000   77.0000  -90.0000 47

#__ type_ start__ end____ width___ exp.time_
 20 omega   70.00  177.00   1.0000    6.0000
omega____ theta____ kappa____ phi______ frames
    -      108.0000   15.0000    0.0000 107

#__ type_ start__ end____ width___ exp.time_
 21 omega   84.00  111.00   1.0000    6.0000
omega____ theta____ kappa____ phi______ frames
    -      108.0000   77.0000   60.0000 27

#__ type_ start__ end____ width___ exp.time_
 22 omega  133.00  174.00   1.0000    6.0000
omega____ theta____ kappa____ phi______ frames
    -      108.0000   77.0000   60.0000 41

#__ type_ start__ end____ width___ exp.time_
 23 omega   91.00  122.00   1.0000    6.0000
omega____ theta____ kappa____ phi______ frames
    -      108.0000   45.0000  -90.0000 31

#__ type_ start__ end____ width___ exp.time_
 24 omega   81.00  165.00   1.0000    6.0000
omega____ theta____ kappa____ phi______ frames
    -      108.0000   77.0000   90.0000 84

#__ type_ start__ end____ width___ exp.time_
 25 omega   85.00  112.00   1.0000    6.0000
omega____ theta____ kappa____ phi______ frames
    -      108.0000   77.0000  -90.0000 27

#__ type_ start__ end____ width___ exp.time_
 26 omega   74.00  102.00   1.0000    6.0000
omega____ theta____ kappa____ phi______ frames
    -      108.0000   15.0000  -30.0000 28

#__ type_ start__ end____ width___ exp.time_
 27 omega   42.00   90.00   1.0000    6.0000
omega____ theta____ kappa____ phi______ frames
    -      108.0000  -45.0000   30.0000 48

#__ type_ start__ end____ width___ exp.time_
 28 omega   59.00  130.00   1.0000    6.0000
omega____ theta____ kappa____ phi______ frames
    -      108.0000  -77.0000   30.0000 71

#__ type_ start__ end____ width___ exp.time_
 29 omega   93.00  120.00   1.0000    6.0000
omega____ theta____ kappa____ phi______ frames
    -      108.0000   45.0000 -120.0000 27
;
_diffrn_measurement_device_type 'Xcalibur, Eos, Gemini'
_diffrn_measurement_method '\w scans'
_diffrn_orient_matrix_UB_11 0.0363815000
_diffrn_orient_matrix_UB_12 0.0175210000
_diffrn_orient_matrix_UB_13 -0.0898800000
_diffrn_orient_matrix_UB_21 -0.0629080000
_diffrn_orient_matrix_UB_22 -0.1338470000
_diffrn_orient_matrix_UB_23 -0.0287493000
_diffrn_orient_matrix_UB_31 -0.1065046000
_diffrn_orient_matrix_UB_32 0.0846558000
_diffrn_orient_matrix_UB_33 -0.0268126000
_diffrn_radiation_monochromator graphite
_diffrn_radiation_type 'Cu K\a'
_diffrn_radiation_wavelength 1.5418
_diffrn_reflns_av_R_equivalents 0.0300
_diffrn_reflns_av_unetI/netI 0.0399
_diffrn_reflns_limit_h_max 14
_diffrn_reflns_limit_h_min -14
_diffrn_reflns_limit_k_max 11
_diffrn_reflns_limit_k_min -11
_diffrn_reflns_limit_l_max 19
_diffrn_reflns_limit_l_min -19
_diffrn_reflns_number 12860
_diffrn_reflns_theta_full 71.36
_diffrn_reflns_theta_max 71.36
_diffrn_reflns_theta_min 4.40
_diffrn_source 'Enhance (Cu) X-ray Source'
_exptl_absorpt_coefficient_mu 1.171
_exptl_absorpt_correction_T_max 1.00000
_exptl_absorpt_correction_T_min 0.70639
_exptl_absorpt_correction_type multi-scan
_exptl_absorpt_process_details
;
CrysAlisPro, Agilent Technologies,
Version 1.171.35.11 (release 16-05-2011 CrysAlis171 .NET)
(compiled May 16 2011,17:55:39)
Empirical absorption correction using spherical harmonics,
 implemented in SCALE3 ABSPACK scaling algorithm.
;
_exptl_crystal_colour Colorless
_exptl_crystal_density_diffrn 1.079
_exptl_crystal_density_method 'not measured'
_exptl_crystal_description Block
_exptl_crystal_F_000 648
_exptl_crystal_size_max 0.42
_exptl_crystal_size_mid 0.17
_exptl_crystal_size_min 0.05
_refine_diff_density_max 0.454
_refine_diff_density_min -0.205
_refine_diff_density_rms 0.045
_refine_ls_abs_structure_details 'Flack H D (1983), Acta Cryst. A39, 876-881'
_refine_ls_abs_structure_Flack 0.03(2)
_refine_ls_extinction_method none
_refine_ls_goodness_of_fit_ref 1.036
_refine_ls_hydrogen_treatment mixed
_refine_ls_matrix_type full
_refine_ls_number_parameters 375
_refine_ls_number_reflns 6840
_refine_ls_number_restraints 1
_refine_ls_restrained_S_all 1.036
_refine_ls_R_factor_all 0.0456
_refine_ls_R_factor_gt 0.0404
_refine_ls_shift/su_max 0.001
_refine_ls_shift/su_mean 0.000
_refine_ls_structure_factor_coef Fsqd
_refine_ls_weighting_details 'calc w=1/[\s^2^(Fo^2^)+(0.0679P)^2^+0.0780P] where P=(Fo^2^+2Fc^2^)/3'
_refine_ls_weighting_scheme calc
_refine_ls_wR_factor_gt 0.1070
_refine_ls_wR_factor_ref 0.1142
_reflns_number_gt 6142
_reflns_number_total 6840
_reflns_threshold_expression >2sigma(I)
_cod_data_source_file c7ob00539c2.cif
_cod_data_source_block exp_4753
_cod_depositor_comments 'Adding full bibliography for 7155563--7155564.cif.'
_cod_database_code 7155563
_chemical_oxdiff_formula c12
_reflns_odcompleteness_completeness 99.94
_reflns_odcompleteness_iscentric 1
_reflns_odcompleteness_theta 66.97

loop_
_space_group_symop_id
_space_group_symop_operation_xyz
1 'x, y, z'
2 '-x, y+1/2, -z'

loop_
_atom_site_label
_atom_site_type_symbol
_atom_site_fract_x
_atom_site_fract_y
_atom_site_fract_z
_atom_site_U_iso_or_equiv
_atom_site_adp_type
_atom_site_occupancy
_atom_site_symmetry_multiplicity
_atom_site_calc_flag
_atom_site_refinement_flags
Si1 Si 0.28906(4) 0.15224(7) 0.39837(3) 0.02468(13) Uani 1 1 d .
Si2 Si 0.79259(4) 0.14606(7) 0.39891(3) 0.02411(13) Uani 1 1 d .
O3 O 0.66240(10) -0.21592(15) 0.06980(8) 0.0254(3) Uani 1 1 d .
H3A H 0.7297 -0.2221 0.0657 0.038 Uiso 1 1 calc R
O4 O -0.05975(13) -0.07522(17) 0.01895(10) 0.0335(3) Uani 1 1 d .
O5 O 0.44510(13) -0.03293(19) 0.01727(10) 0.0377(4) Uani 1 1 d .
O6 O 0.38806(12) -0.1841(2) 0.10913(12) 0.0438(4) Uani 1 1 d .
O7 O 0.16798(11) -0.24611(15) 0.06926(9) 0.0267(3) Uani 1 1 d .
H7 H 0.2347 -0.2365 0.0640 0.040 Uiso 1 1 calc R
C7 C -0.04470(15) -0.1415(2) 0.09319(13) 0.0261(4) Uani 1 1 d .
O9 O -0.11029(11) -0.22919(18) 0.11125(11) 0.0366(4) Uani 1 1 d .
C1 C 0.20221(18) 0.1616(2) 0.29504(13) 0.0293(4) Uani 1 1 d .
C23 C 0.45653(16) -0.0998(3) 0.09171(14) 0.0308(5) Uani 1 1 d .
C5 C 0.09850(16) 0.0319(2) 0.09889(12) 0.0250(4) Uani 1 1 d .
H5 H 0.1786 0.0233 0.0931 0.030 Uiso 1 1 calc R
C10 C 0.11770(17) -0.3428(2) 0.20146(12) 0.0275(4) Uani 1 1 d .
H10 H 0.0503 -0.3828 0.1702 0.033 Uiso 1 1 calc R
C24 C 0.56226(15) -0.0577(2) 0.14600(12) 0.0234(4) Uani 1 1 d .
H24 H 0.5443 -0.0289 0.2023 0.028 Uiso 1 1 calc R
C8 C 0.06078(16) -0.0955(2) 0.14659(12) 0.0226(4) Uani 1 1 d .
H8 H 0.0432 -0.0683 0.2033 0.027 Uiso 1 1 calc R
C19 C 0.58880(19) 0.2060(2) 0.14445(14) 0.0306(4) Uani 1 1 d .
H19 H 0.6202 0.2796 0.1117 0.037 Uiso 1 1 calc R
C21 C 0.60521(16) 0.0665(2) 0.09897(12) 0.0258(4) Uani 1 1 d .
H21 H 0.6852 0.0535 0.0940 0.031 Uiso 1 1 calc R
C17 C 0.70885(18) 0.1821(2) 0.29637(13) 0.0292(5) Uani 1 1 d .
C26 C 0.61070(17) -0.3052(2) 0.20447(13) 0.0270(4) Uani 1 1 d .
H26 H 0.5429 -0.3444 0.1733 0.032 Uiso 1 1 calc R
C9 C 0.14841(15) -0.2118(2) 0.15416(12) 0.0225(4) Uani 1 1 d .
H9 H 0.2182 -0.1746 0.1835 0.027 Uiso 1 1 calc R
C18 C 0.65505(18) 0.1989(2) 0.22863(14) 0.0288(4) Uani 1 1 d .
C27 C 0.5838(2) -0.2665(3) 0.29389(14) 0.0406(5) Uani 1 1 d .
H27A H 0.6504 -0.2273 0.3252 0.049 Uiso 1 1 calc R
H27B H 0.5263 -0.1955 0.2890 0.049 Uiso 1 1 calc R
C3 C 0.07809(18) 0.1706(2) 0.14406(13) 0.0289(4) Uani 1 1 d .
H3 H 0.1061 0.2452 0.1102 0.035 Uiso 1 1 calc R
C2 C 0.14631(19) 0.1699(2) 0.22761(13) 0.0291(4) Uani 1 1 d .
C25 C 0.64589(15) -0.1783(2) 0.15501(12) 0.0224(4) Uani 1 1 d .
H25 H 0.7172 -0.1438 0.1834 0.027 Uiso 1 1 calc R
C16 C 0.3485(2) -0.0254(3) 0.41123(16) 0.0405(5) Uani 1 1 d .
H16A H 0.2886 -0.0917 0.4072 0.061 Uiso 1 1 calc R
H16B H 0.3916 -0.0333 0.4658 0.061 Uiso 1 1 calc R
H16C H 0.3958 -0.0429 0.3673 0.061 Uiso 1 1 calc R
C4 C -0.0460(2) 0.2004(3) 0.15238(15) 0.0374(5) Uani 1 1 d .
H4A H -0.0871 0.2033 0.0968 0.056 Uiso 1 1 calc R
H4B H -0.0525 0.2879 0.1802 0.056 Uiso 1 1 calc R
H4C H -0.0757 0.1287 0.1854 0.056 Uiso 1 1 calc R
C31 C 0.69576(19) 0.0867(3) 0.47544(14) 0.0369(5) Uani 1 1 d .
H31A H 0.6423 0.1582 0.4830 0.055 Uiso 1 1 calc R
H31B H 0.7379 0.0661 0.5291 0.055 Uiso 1 1 calc R
H31C H 0.6571 0.0051 0.4537 0.055 Uiso 1 1 calc R
C6 C 0.03250(19) 0.0201(2) 0.01058(13) 0.0320(5) Uani 1 1 d .
H6A H 0.0040 0.1099 -0.0086 0.038 Uiso 1 1 calc R
H6B H 0.0802 -0.0150 -0.0302 0.038 Uiso 1 1 calc R
C30 C 0.8663(2) 0.3072(3) 0.43803(16) 0.0411(5) Uani 1 1 d .
H30A H 0.9207 0.3320 0.4005 0.062 Uiso 1 1 calc R
H30B H 0.9033 0.2920 0.4942 0.062 Uiso 1 1 calc R
H30C H 0.8128 0.3808 0.4395 0.062 Uiso 1 1 calc R
C32 C 0.89679(18) 0.0086(3) 0.38135(14) 0.0358(5) Uani 1 1 d .
H32A H 0.8585 -0.0708 0.3559 0.054 Uiso 1 1 calc R
H32B H 0.9370 -0.0171 0.4349 0.054 Uiso 1 1 calc R
H32C H 0.9485 0.0431 0.3442 0.054 Uiso 1 1 calc R
C15 C 0.19627(18) 0.1911(2) 0.48262(13) 0.0333(5) Uani 1 1 d .
H15A H 0.1670 0.2832 0.4748 0.050 Uiso 1 1 calc R
H15B H 0.2387 0.1840 0.5376 0.050 Uiso 1 1 calc R
H15C H 0.1355 0.1261 0.4788 0.050 Uiso 1 1 calc R
C22 C 0.5398(2) 0.0573(2) 0.00968(13) 0.0342(5) Uani 1 1 d .
H22A H 0.5142 0.1483 -0.0097 0.041 Uiso 1 1 calc R
H22B H 0.5869 0.0197 -0.0307 0.041 Uiso 1 1 calc R
C11 C 0.0919(3) -0.3119(3) 0.29207(15) 0.0455(6) Uani 1 1 d .
H11A H 0.1601 -0.2808 0.3252 0.055 Uiso 1 1 calc R
H11B H 0.0382 -0.2367 0.2902 0.055 Uiso 1 1 calc R
C28 C 0.5437(3) -0.3873(3) 0.34469(16) 0.0499(7) Uani 1 1 d .
H28A H 0.4830 -0.4335 0.3115 0.075 Uiso 1 1 calc R
H28B H 0.5185 -0.3533 0.3964 0.075 Uiso 1 1 calc R
H28C H 0.6043 -0.4511 0.3581 0.075 Uiso 1 1 calc R
C29 C 0.7033(2) -0.4141(3) 0.20758(19) 0.0468(6) Uani 1 1 d .
H29A H 0.6811 -0.4946 0.2370 0.070 Uiso 1 1 calc R
H29B H 0.7710 -0.3770 0.2370 0.070 Uiso 1 1 calc R
H29C H 0.7161 -0.4390 0.1507 0.070 Uiso 1 1 calc R
C20 C 0.4652(2) 0.2416(3) 0.15221(15) 0.0402(5) Uani 1 1 d .
H20A H 0.4253 0.2502 0.0964 0.060 Uiso 1 1 calc R
H20B H 0.4612 0.3275 0.1822 0.060 Uiso 1 1 calc R
H20C H 0.4321 0.1694 0.1828 0.060 Uiso 1 1 calc R
C12 C 0.0453(2) -0.4348(3) 0.33708(16) 0.0469(6) Uani 1 1 d .
H12A H -0.0191 -0.4708 0.3028 0.070 Uiso 1 1 calc R
H12B H 0.0241 -0.4056 0.3911 0.070 Uiso 1 1 calc R
H12C H 0.1016 -0.5055 0.3458 0.070 Uiso 1 1 calc R
C13 C 0.2130(2) -0.4476(3) 0.2004(2) 0.0505(7) Uani 1 1 d .
H13A H 0.1948 -0.5299 0.2300 0.076 Uiso 1 1 calc R
H13B H 0.2810 -0.4085 0.2279 0.076 Uiso 1 1 calc R
H13C H 0.2229 -0.4703 0.1426 0.076 Uiso 1 1 calc R
C14 C 0.40333(18) 0.2823(3) 0.39876(15) 0.0370(5) Uani 1 1 d .
H14A H 0.4554 0.2535 0.3603 0.055 Uiso 1 1 calc R
H14B H 0.4415 0.2902 0.4552 0.055 Uiso 1 1 calc R
H14C H 0.3720 0.3704 0.3810 0.055 Uiso 1 1 calc R

loop_
_atom_site_aniso_label
_atom_site_aniso_U_11
_atom_site_aniso_U_22
_atom_site_aniso_U_33
_atom_site_aniso_U_23
_atom_site_aniso_U_13
_atom_site_aniso_U_12
Si1 0.0256(3) 0.0254(3) 0.0221(2) -0.0022(2) -0.00163(19) -0.0006(2)
Si2 0.0247(3) 0.0256(3) 0.0212(2) 0.00101(19) -0.00115(19) -0.0030(2)
O3 0.0172(6) 0.0341(8) 0.0248(7) -0.0033(6) 0.0021(5) -0.0010(5)
O4 0.0307(8) 0.0356(8) 0.0313(8) -0.0030(6) -0.0092(6) -0.0005(6)
O5 0.0299(8) 0.0451(9) 0.0348(8) -0.0048(7) -0.0113(6) 0.0048(7)
O6 0.0172(7) 0.0547(11) 0.0595(11) -0.0021(9) 0.0037(7) -0.0064(7)
O7 0.0174(6) 0.0354(8) 0.0272(7) -0.0049(6) 0.0020(5) -0.0029(5)
C7 0.0187(9) 0.0271(10) 0.0322(10) -0.0031(8) 0.0012(8) 0.0044(7)
O9 0.0160(6) 0.0375(8) 0.0561(10) 0.0012(7) 0.0032(6) -0.0010(6)
C1 0.0363(11) 0.0249(10) 0.0256(10) -0.0012(8) -0.0020(8) -0.0039(9)
C23 0.0159(9) 0.0413(12) 0.0343(11) -0.0052(9) -0.0005(8) 0.0064(8)
C5 0.0263(9) 0.0262(10) 0.0221(9) 0.0021(7) 0.0014(7) -0.0028(7)
C10 0.0280(10) 0.0250(9) 0.0279(9) 0.0004(8) -0.0043(7) -0.0053(8)
C24 0.0208(9) 0.0273(10) 0.0221(9) 0.0014(7) 0.0028(7) 0.0003(7)
C8 0.0228(9) 0.0244(9) 0.0205(9) 0.0007(7) 0.0018(7) -0.0009(7)
C19 0.0351(11) 0.0270(10) 0.0284(10) 0.0034(8) -0.0027(8) 0.0020(8)
C21 0.0236(9) 0.0283(10) 0.0249(9) 0.0016(8) 0.0001(8) 0.0019(8)
C17 0.0322(10) 0.0285(11) 0.0262(10) 0.0012(8) -0.0003(8) -0.0007(8)
C26 0.0270(10) 0.0283(10) 0.0243(9) 0.0022(7) -0.0026(7) -0.0074(8)
C9 0.0178(8) 0.0269(10) 0.0214(9) 0.0013(7) -0.0037(7) -0.0037(7)
C18 0.0328(11) 0.0250(9) 0.0284(10) 0.0004(8) 0.0023(8) -0.0002(8)
C27 0.0549(14) 0.0399(13) 0.0269(11) 0.0056(9) 0.0041(10) -0.0046(11)
C3 0.0362(11) 0.0248(11) 0.0243(9) 0.0008(8) -0.0025(8) -0.0018(8)
C2 0.0388(11) 0.0211(10) 0.0270(10) 0.0017(7) 0.0013(9) -0.0013(8)
C25 0.0167(8) 0.0282(10) 0.0214(9) -0.0005(7) -0.0021(7) -0.0017(7)
C16 0.0476(13) 0.0310(11) 0.0414(12) -0.0011(10) -0.0019(10) 0.0078(10)
C4 0.0442(13) 0.0340(11) 0.0321(11) -0.0025(9) -0.0042(10) 0.0103(9)
C31 0.0326(11) 0.0453(13) 0.0333(11) 0.0084(10) 0.0053(9) -0.0029(10)
C6 0.0399(11) 0.0321(11) 0.0236(10) 0.0005(8) 0.0011(9) -0.0012(9)
C30 0.0445(12) 0.0345(11) 0.0428(13) -0.0010(10) -0.0022(10) -0.0110(10)
C32 0.0343(11) 0.0366(11) 0.0361(11) 0.0036(9) 0.0026(9) 0.0055(9)
C15 0.0305(11) 0.0394(12) 0.0295(10) -0.0022(8) 0.0012(8) 0.0025(9)
C22 0.0417(11) 0.0352(12) 0.0245(10) 0.0004(8) -0.0016(9) 0.0065(9)
C11 0.0735(18) 0.0361(13) 0.0258(11) 0.0052(9) 0.0008(11) -0.0148(12)
C28 0.0540(16) 0.0641(19) 0.0312(12) 0.0135(11) 0.0031(11) -0.0160(13)
C29 0.0482(14) 0.0313(12) 0.0617(16) 0.0131(12) 0.0085(13) 0.0041(11)
C20 0.0431(13) 0.0385(12) 0.0367(12) -0.0025(10) -0.0056(10) 0.0133(10)
C12 0.0621(16) 0.0450(15) 0.0324(12) 0.0117(10) 0.0002(11) -0.0132(12)
C13 0.0400(13) 0.0342(13) 0.0759(19) 0.0161(12) -0.0003(13) 0.0067(10)
C14 0.0325(11) 0.0375(12) 0.0411(13) -0.0042(10) 0.0045(9) -0.0062(9)

loop_
_atom_type_symbol
_atom_type_description
_atom_type_scat_dispersion_real
_atom_type_scat_dispersion_imag
_atom_type_scat_source
C C 0.0181 0.0091 'International Tables Vol C Tables 4.2.6.8 and 6.1.1.4'
H H 0.0000 0.0000 'International Tables Vol C Tables 4.2.6.8 and 6.1.1.4'
O O 0.0492 0.0322 'International Tables Vol C Tables 4.2.6.8 and 6.1.1.4'
Si Si 0.2541 0.3302 'International Tables Vol C Tables 4.2.6.8 and 6.1.1.4'

loop_
_geom_angle_atom_site_label_1
_geom_angle_atom_site_label_2
_geom_angle_atom_site_label_3
_geom_angle
C1 Si1 C16 108.36(11)
C1 Si1 C15 107.43(10)
C1 Si1 C14 108.36(10)
C16 Si1 C15 111.04(11)
C14 Si1 C16 110.46(12)
C14 Si1 C15 111.06(11)
C17 Si2 C31 108.15(10)
C17 Si2 C30 109.08(10)
C17 Si2 C32 108.24(10)
C31 Si2 C30 110.49(12)
C31 Si2 C32 110.76(12)
C30 Si2 C32 110.06(11)
C25 O3 H3A 109.5
C7 O4 C6 110.69(15)
C23 O5 C22 111.04(16)
C9 O7 H7 109.5
O4 C7 C8 112.04(17)
O9 C7 O4 121.02(19)
O9 C7 C8 126.93(19)
C2 C1 Si1 178.9(2)
O5 C23 C24 111.67(18)
O6 C23 O5 121.3(2)
O6 C23 C24 127.0(2)
C8 C5 H5 108.8
C8 C5 C3 113.33(15)
C3 C5 H5 108.8
C6 C5 H5 108.8
C6 C5 C8 103.71(16)
C6 C5 C3 113.08(17)
C9 C10 H10 108.0
C11 C10 H10 108.0
C11 C10 C9 112.33(18)
C11 C10 C13 111.6(2)
C13 C10 H10 108.0
C13 C10 C9 108.72(17)
C23 C24 H24 109.8
C23 C24 C21 104.03(16)
C23 C24 C25 110.41(16)
C21 C24 H24 109.8
C21 C24 C25 112.88(15)
C25 C24 H24 109.8
C7 C8 C5 103.63(16)
C7 C8 H8 109.8
C7 C8 C9 110.68(16)
C5 C8 H8 109.8
C9 C8 C5 112.85(15)
C9 C8 H8 109.8
C21 C19 H19 108.1
C18 C19 H19 108.1
C18 C19 C21 107.13(17)
C18 C19 C20 111.51(19)
C20 C19 H19 108.1
C20 C19 C21 113.81(18)
C24 C21 C19 112.92(16)
C24 C21 H21 108.9
C24 C21 C22 103.61(16)
C19 C21 H21 108.9
C22 C21 C19 113.37(17)
C22 C21 H21 108.9
C18 C17 Si2 176.80(19)
C27 C26 H26 108.1
C27 C26 C25 111.85(17)
C25 C26 H26 108.1
C29 C26 H26 108.1
C29 C26 C27 111.4(2)
C29 C26 C25 109.01(17)
O7 C9 C10 109.86(16)
O7 C9 C8 106.21(15)
O7 C9 H9 108.1
C10 C9 H9 108.1
C8 C9 C10 116.26(15)
C8 C9 H9 108.1
C17 C18 C19 174.9(2)
C26 C27 H27A 108.7
C26 C27 H27B 108.7
H27A C27 H27B 107.6
C28 C27 C26 114.2(2)
C28 C27 H27A 108.7
C28 C27 H27B 108.7
C5 C3 H3 107.6
C2 C3 C5 107.95(16)
C2 C3 H3 107.6
C2 C3 C4 111.82(18)
C4 C3 C5 113.91(18)
C4 C3 H3 107.6
C1 C2 C3 176.4(2)
O3 C25 C24 105.22(14)
O3 C25 C26 110.53(16)
O3 C25 H25 108.3
C24 C25 C26 116.06(15)
C24 C25 H25 108.3
C26 C25 H25 108.3
Si1 C16 H16A 109.5
Si1 C16 H16B 109.5
Si1 C16 H16C 109.5
H16A C16 H16B 109.5
H16A C16 H16C 109.5
H16B C16 H16C 109.5
C3 C4 H4A 109.5
C3 C4 H4B 109.5
C3 C4 H4C 109.5
H4A C4 H4B 109.5
H4A C4 H4C 109.5
H4B C4 H4C 109.5
Si2 C31 H31A 109.5
Si2 C31 H31B 109.5
Si2 C31 H31C 109.5
H31A C31 H31B 109.5
H31A C31 H31C 109.5
H31B C31 H31C 109.5
O4 C6 C5 106.62(16)
O4 C6 H6A 110.4
O4 C6 H6B 110.4
C5 C6 H6A 110.4
C5 C6 H6B 110.4
H6A C6 H6B 108.6
Si2 C30 H30A 109.5
Si2 C30 H30B 109.5
Si2 C30 H30C 109.5
H30A C30 H30B 109.5
H30A C30 H30C 109.5
H30B C30 H30C 109.5
Si2 C32 H32A 109.5
Si2 C32 H32B 109.5
Si2 C32 H32C 109.5
H32A C32 H32B 109.5
H32A C32 H32C 109.5
H32B C32 H32C 109.5
Si1 C15 H15A 109.5
Si1 C15 H15B 109.5
Si1 C15 H15C 109.5
H15A C15 H15B 109.5
H15A C15 H15C 109.5
H15B C15 H15C 109.5
O5 C22 C21 106.50(16)
O5 C22 H22A 110.4
O5 C22 H22B 110.4
C21 C22 H22A 110.4
C21 C22 H22B 110.4
H22A C22 H22B 108.6
C10 C11 H11A 108.7
C10 C11 H11B 108.7
H11A C11 H11B 107.6
C12 C11 C10 114.1(2)
C12 C11 H11A 108.7
C12 C11 H11B 108.7
C27 C28 H28A 109.5
C27 C28 H28B 109.5
C27 C28 H28C 109.5
H28A C28 H28B 109.5
H28A C28 H28C 109.5
H28B C28 H28C 109.5
C26 C29 H29A 109.5
C26 C29 H29B 109.5
C26 C29 H29C 109.5
H29A C29 H29B 109.5
H29A C29 H29C 109.5
H29B C29 H29C 109.5
C19 C20 H20A 109.5
C19 C20 H20B 109.5
C19 C20 H20C 109.5
H20A C20 H20B 109.5
H20A C20 H20C 109.5
H20B C20 H20C 109.5
C11 C12 H12A 109.5
C11 C12 H12B 109.5
C11 C12 H12C 109.5
H12A C12 H12B 109.5
H12A C12 H12C 109.5
H12B C12 H12C 109.5
C10 C13 H13A 109.5
C10 C13 H13B 109.5
C10 C13 H13C 109.5
H13A C13 H13B 109.5
H13A C13 H13C 109.5
H13B C13 H13C 109.5
Si1 C14 H14A 109.5
Si1 C14 H14B 109.5
Si1 C14 H14C 109.5
H14A C14 H14B 109.5
H14A C14 H14C 109.5
H14B C14 H14C 109.5

loop_
_geom_bond_atom_site_label_1
_geom_bond_atom_site_label_2
_geom_bond_distance
Si1 C1 1.841(2)
Si1 C16 1.862(3)
Si1 C15 1.867(2)
Si1 C14 1.860(2)
Si2 C17 1.845(2)
Si2 C31 1.859(2)
Si2 C30 1.863(2)
Si2 C32 1.866(2)
O3 H3A 0.8200
O3 C25 1.431(2)
O4 C7 1.332(3)
O4 C6 1.458(3)
O5 C23 1.337(3)
O5 C22 1.448(3)
O6 C23 1.210(3)
O7 H7 0.8200
O7 C9 1.427(2)
C7 O9 1.212(3)
C7 C8 1.510(3)
C1 C2 1.199(3)
C23 C24 1.508(3)
C5 H5 0.9800
C5 C8 1.538(3)
C5 C3 1.551(3)
C5 C6 1.532(3)
C10 H10 0.9800
C10 C9 1.536(3)
C10 C11 1.528(3)
C10 C13 1.530(3)
C24 H24 0.9800
C24 C21 1.531(3)
C24 C25 1.535(3)
C8 H8 0.9800
C8 C9 1.535(3)
C19 H19 0.9800
C19 C21 1.551(3)
C19 C18 1.475(3)
C19 C20 1.541(3)
C21 H21 0.9800
C21 C22 1.541(3)
C17 C18 1.199(3)
C26 H26 0.9800
C26 C27 1.531(3)
C26 C25 1.539(3)
C26 C29 1.528(3)
C9 H9 0.9800
C27 H27A 0.9700
C27 H27B 0.9700
C27 C28 1.525(3)
C3 H3 0.9800
C3 C2 1.476(3)
C3 C4 1.537(3)
C25 H25 0.9800
C16 H16A 0.9600
C16 H16B 0.9600
C16 H16C 0.9600
C4 H4A 0.9600
C4 H4B 0.9600
C4 H4C 0.9600
C31 H31A 0.9600
C31 H31B 0.9600
C31 H31C 0.9600
C6 H6A 0.9700
C6 H6B 0.9700
C30 H30A 0.9600
C30 H30B 0.9600
C30 H30C 0.9600
C32 H32A 0.9600
C32 H32B 0.9600
C32 H32C 0.9600
C15 H15A 0.9600
C15 H15B 0.9600
C15 H15C 0.9600
C22 H22A 0.9700
C22 H22B 0.9700
C11 H11A 0.9700
C11 H11B 0.9700
C11 C12 1.523(3)
C28 H28A 0.9600
C28 H28B 0.9600
C28 H28C 0.9600
C29 H29A 0.9600
C29 H29B 0.9600
C29 H29C 0.9600
C20 H20A 0.9600
C20 H20B 0.9600
C20 H20C 0.9600
C12 H12A 0.9600
C12 H12B 0.9600
C12 H12C 0.9600
C13 H13A 0.9600
C13 H13B 0.9600
C13 H13C 0.9600
C14 H14A 0.9600
C14 H14B 0.9600
C14 H14C 0.9600

loop_
_geom_torsion_atom_site_label_1
_geom_torsion_atom_site_label_2
_geom_torsion_atom_site_label_3
_geom_torsion_atom_site_label_4
_geom_torsion
Si1 C1 C2 C3 152(9)
Si2 C17 C18 C19 11(6)
O4 C7 C8 C5 10.0(2)
O4 C7 C8 C9 -111.20(18)
O5 C23 C24 C21 9.6(2)
O5 C23 C24 C25 -111.77(19)
O6 C23 C24 C21 -171.3(2)
O6 C23 C24 C25 67.3(3)
C7 O4 C6 C5 -12.6(2)
C7 C8 C9 O7 57.81(19)
C7 C8 C9 C10 -64.7(2)
O9 C7 C8 C5 -171.2(2)
O9 C7 C8 C9 67.6(3)
C23 O5 C22 C21 -12.5(2)
C23 C24 C21 C19 107.08(18)
C23 C24 C21 C22 -15.98(19)
C23 C24 C25 O3 56.33(19)
C23 C24 C25 C26 -66.2(2)
C5 C8 C9 O7 -57.80(19)
C5 C8 C9 C10 179.66(16)
C5 C3 C2 C1 -18(4)
C24 C21 C22 O5 17.5(2)
C8 C5 C3 C2 62.7(2)
C8 C5 C3 C4 -62.1(2)
C8 C5 C6 O4 17.9(2)
C19 C21 C22 O5 -105.27(19)
C21 C24 C25 O3 -59.62(19)
C21 C24 C25 C26 177.86(16)
C21 C19 C18 C17 -19(3)
C9 C10 C11 C12 171.9(2)
C18 C19 C21 C24 62.0(2)
C18 C19 C21 C22 179.49(18)
C27 C26 C25 O3 -175.71(17)
C27 C26 C25 C24 -56.0(2)
C3 C5 C8 C7 106.52(18)
C3 C5 C8 C9 -133.72(17)
C3 C5 C6 O4 -105.28(19)
C25 C24 C21 C19 -133.22(17)
C25 C24 C21 C22 103.72(18)
C25 C26 C27 C28 177.6(2)
C16 Si1 C1 C2 -142(11)
C4 C3 C2 C1 108(4)
C31 Si2 C17 C18 -88(4)
C6 O4 C7 O9 -177.38(18)
C6 O4 C7 C8 1.5(2)
C6 C5 C8 C7 -16.48(19)
C6 C5 C8 C9 103.29(18)
C6 C5 C3 C2 -179.62(17)
C6 C5 C3 C4 55.6(2)
C30 Si2 C17 C18 151(4)
C32 Si2 C17 C18 32(4)
C15 Si1 C1 C2 98(11)
C22 O5 C23 O6 -177.3(2)
C22 O5 C23 C24 1.8(2)
C11 C10 C9 O7 -178.11(18)
C11 C10 C9 C8 -57.5(2)
C29 C26 C27 C28 -60.1(3)
C29 C26 C25 O3 60.6(2)
C29 C26 C25 C24 -179.72(18)
C20 C19 C21 C24 -61.7(2)
C20 C19 C21 C22 55.8(2)
C20 C19 C18 C17 106(3)
C13 C10 C9 O7 57.8(2)
C13 C10 C9 C8 178.46(19)
C13 C10 C11 C12 -65.7(3)
C14 Si1 C1 C2 -22(11)
